data_1502539
loop_
_publ_author_name
'Petit, Laurent'
'Banwell, Martin G.'
'Willis, Anthony C.'

_publ_section_title
;
 The total synthesis of the crinine alkaloid hamayne via a Pd[0]-catalyzed
 intramolecular alder-ene reaction.
;
_journal_issue 21
_journal_name_full 'Organic letters'
_journal_page_first 5800
_journal_page_last 5803
_journal_paper_doi 10.1021/ol2023938
_journal_volume 13
_journal_year 2011
_chemical_compound_source local
_chemical_formula_moiety 'C29 H36 N2 O7 S Si'
_chemical_formula_sum 'C29 H36 N2 O7 S Si'
_chemical_formula_weight 584.77
_space_group_IT_number 15
_symmetry_cell_setting monoclinic
_symmetry_space_group_name_Hall '-C 2yc'
_symmetry_space_group_name_H-M 'C 1 2/c 1'
_atom_sites_solution_hydrogens geom
_atom_sites_solution_primary direct
_audit_creation_date 11-05-17
_audit_creation_method CRYSTALS_ver_14.11
_audit_update_record
;
2011-05-17 - Report on C29 H36 N2 O7 S Si
             by Anthony C. Willis
             for  Laurent Petit and Martin Banwell

2011-05-18 - passes most checkcif tests 
2011-09-15 - tweak cif
;
_cell_angle_alpha 90
_cell_angle_beta 98.0857(7)
_cell_angle_gamma 90
_cell_formula_units_Z 16
_cell_length_a 25.6392(3)
_cell_length_b 14.1998(2)
_cell_length_c 34.5075(5)
_cell_measurement_reflns_used 69636
_cell_measurement_temperature 200
_cell_measurement_theta_max 25
_cell_measurement_theta_min 3
_cell_volume 12438.3(3)
_computing_cell_refinement 'DENZO/SCALEPACK (Otwinowski & Minor, 1997)'
_computing_data_collection 'COLLECT (Nonius, 2001).'
_computing_data_reduction 'DENZO/SCALEPACK (Otwinowski & Minor, 1997)'
_computing_molecular_graphics
; 
ORTEP-II (Johnson 1976) in teXsan (MSC, 1992-1997)
;
_computing_publication_material 'CRYSTALS (Betteridge et al., 2003)'
_computing_structure_refinement 'CRYSTALS (Betteridge et al., 2003)'
_computing_structure_solution 'SIR92 (Altomare et al., 1994)'
_diffrn_ambient_temperature 200
_diffrn_measured_fraction_theta_full 0.999
_diffrn_measured_fraction_theta_max 0.999
_diffrn_measurement_device Area
_diffrn_measurement_device_type 'Nonius KappaCCD'
_diffrn_measurement_method ' \f and \w scans with CCD '
_diffrn_radiation_monochromator graphite
_diffrn_radiation_type 'Mo K\a'
_diffrn_radiation_wavelength 0.71073
_diffrn_reflns_av_R_equivalents 0.058
_diffrn_reflns_limit_h_max 30
_diffrn_reflns_limit_h_min -30
_diffrn_reflns_limit_k_max 16
_diffrn_reflns_limit_k_min -16
_diffrn_reflns_limit_l_max 40
_diffrn_reflns_limit_l_min -41
_diffrn_reflns_number 84433
_diffrn_reflns_theta_full 25.029
_diffrn_reflns_theta_max 25.029
_diffrn_reflns_theta_min 2.681
_diffrn_standards_number 0
_exptl_absorpt_coefficient_mu 0.188
_exptl_absorpt_correction_T_max 0.991
_exptl_absorpt_correction_T_min 0.888
_exptl_absorpt_correction_type multi-scan
_exptl_absorpt_process_details 'DENZO/SCALEPACK (Otwinowski & Minor, 1997)'
_exptl_crystal_colour colourless
_exptl_crystal_density_diffrn 1.249
_exptl_crystal_density_method 'not measured'
_exptl_crystal_description plate
_exptl_crystal_F_000 4960
_exptl_crystal_size_max 0.420
_exptl_crystal_size_mid 0.290
_exptl_crystal_size_min 0.050
_refine_diff_density_max 0.84
_refine_diff_density_min -0.68
_refine_ls_extinction_method None
_refine_ls_goodness_of_fit_ref 0.9688
_refine_ls_hydrogen_treatment constr
_refine_ls_matrix_type full
_refine_ls_number_parameters 789
_refine_ls_number_reflns 10996
_refine_ls_number_restraints 140
_refine_ls_R_factor_all 0.0966
_refine_ls_R_factor_gt 0.0586
_refine_ls_shift/su_max 0.0384005
_refine_ls_shift/su_mean 0.0017843
_refine_ls_structure_factor_coef Fsqd
_refine_ls_weighting_details
;
 Method, part 1, Chebychev polynomial, (Watkin, 1994, Prince, 1982) 
 [weight] = 1.0/[A~0~*T~0~(x)+A~1~*T~1~(x) ... +A~n-1~]*T~n-1~(x)] 
 where A~i~ are the Chebychev coefficients listed below and x= Fcalc/Fmax 
 Method = Robust Weighting (Prince, 1982) 
 W = [weight] * [1-(deltaF/6*sigmaF)^2^]^2^ 
 A~i~ are: 
 18.2 27.2 13.1 3.32 
;
_refine_ls_weighting_scheme calc
_refine_ls_wR_factor_all 0.1638
_refine_ls_wR_factor_gt 0.1305
_refine_ls_wR_factor_ref 0.1638
_reflns_limit_h_max 30
_reflns_limit_h_min -30
_reflns_limit_k_max 16
_reflns_limit_k_min 0
_reflns_limit_l_max 40
_reflns_limit_l_min 0
_reflns_number_gt 7271
_reflns_number_total 10996
_reflns_threshold_expression I>2.0\s(I)
_oxford_diffrn_Wilson_B_factor 3.44
_oxford_diffrn_Wilson_scale 129.89
_oxford_refine_ls_r_factor_ref 0.0966
_oxford_refine_ls_scale 0.09796(3)
_oxford_reflns_number_all 10996
_oxford_reflns_threshold_expression_ref I>-10.0\s(I)
_oxford_structure_analysis_title '5131702 ban1109a'
_cod_data_source_file ol2023938_si_002.cif
_cod_data_source_block ban1109a
_cod_original_sg_symbol_H-M 'C 1 2/c 1 '
_cod_database_code 1502539

loop_
_symmetry_equiv_pos_as_xyz
x,y,z
-x,-y,-z
x+1/2,y+1/2,z
-x+1/2,-y+1/2,-z
-x,y,-z+1/2
x,-y,z+1/2
-x+1/2,y+1/2,-z+1/2
x+1/2,-y+1/2,z+1/2

loop_
_atom_site_label
_atom_site_type_symbol
_atom_site_fract_x
_atom_site_fract_y
_atom_site_fract_z
_atom_site_U_iso_or_equiv
_atom_site_occupancy
_atom_site_adp_type
_atom_site_refinement_flags_posn
_atom_site_refinement_flags_adp
_atom_site_refinement_flags_occupancy
S19 S 0.57490(3) 0.64991(6) 0.67893(3) 0.0402 1.0000 Uani . . .
S119 S 0.13358(3) 0.35615(6) 0.26724(2) 0.0367 1.0000 Uani . . .
Si34 Si 0.42380(8) 0.92445(13) 0.55515(5) 0.0823 0.847(4) Uani . . P
Si44 Si 0.4138(4) 0.9037(8) 0.5279(4) 0.0815 0.153(4) Uiso D . P
Si134 Si 0.15138(10) 0.1197(3) 0.44011(10) 0.0587 0.528(7) Uani D U P
Si144 Si 0.14786(14) 0.0854(3) 0.41885(18) 0.0769 0.472(7) Uani D U P
O13 O 0.55062(13) 0.29479(19) 0.64725(9) 0.0640 1.0000 Uani . . .
O15 O 0.60703(11) 0.22242(19) 0.60998(9) 0.0582 1.0000 Uani . . .
O20 O 0.53475(10) 0.58337(16) 0.68423(7) 0.0451 1.0000 Uani . . .
O21 O 0.62703(10) 0.63833(19) 0.69954(8) 0.0531 1.0000 Uani . . .
O29 O 0.43631(11) 0.6891(2) 0.65571(9) 0.0626 1.0000 Uani . . .
O30 O 0.44596(10) 0.67246(19) 0.71879(8) 0.0538 1.0000 Uani . . .
O33 O 0.46774(12) 0.8534(2) 0.53994(9) 0.0661 1.0000 Uani D . .
O113 O 0.15005(10) 0.71744(19) 0.29646(9) 0.0571 1.0000 Uani . . .
O115 O 0.22975(10) 0.79693(18) 0.30724(9) 0.0563 1.0000 Uani . . .
O120 O 0.09675(9) 0.41991(16) 0.28065(7) 0.0417 1.0000 Uani . . .
O121 O 0.14876(10) 0.36813(18) 0.22927(7) 0.0475 1.0000 Uani . . .
O129 O 0.06016(11) 0.3103(2) 0.34431(9) 0.0662 1.0000 Uani . . .
O130 O -0.00408(10) 0.32039(19) 0.29637(9) 0.0548 1.0000 Uani . . .
O133 O 0.19663(11) 0.1654(2) 0.41657(9) 0.0665 1.0000 Uani D . .
N1 N 0.58092(11) 0.6534(2) 0.63276(8) 0.0407 1.0000 Uani . . .
N28 N 0.45773(12) 0.7075(2) 0.68909(10) 0.0456 1.0000 Uani . . .
N101 N 0.18742(10) 0.35905(19) 0.29835(8) 0.0355 1.0000 Uani . . .
N128 N 0.03864(12) 0.2900(2) 0.31131(10) 0.0470 1.0000 Uani . . .
C2 C 0.63210(14) 0.6787(3) 0.62064(12) 0.0534 1.0000 Uani . . .
C3 C 0.64571(16) 0.7793(4) 0.62247(12) 0.0580 1.0000 Uani . . .
C4 C 0.53992(15) 0.5897(3) 0.56954(11) 0.0458 1.0000 Uani . . .
C5 C 0.52485(18) 0.6145(3) 0.53242(12) 0.0589 1.0000 Uani . . .
C6 C 0.5014(2) 0.7084(3) 0.51905(12) 0.0674 1.0000 Uani . . .
C7 C 0.48089(16) 0.7597(3) 0.55207(12) 0.0535 1.0000 Uani . . .
C8 C 0.52186(15) 0.7585(3) 0.58790(11) 0.0470 1.0000 Uani . . .
C9 C 0.53362(13) 0.6579(2) 0.60263(10) 0.0407 1.0000 Uani . . .
C10 C 0.56003(15) 0.4938(3) 0.57972(11) 0.0451 1.0000 Uani . . .
C11 C 0.54302(15) 0.4448(3) 0.61112(11) 0.0459 1.0000 Uani . . .
C12 C 0.56108(15) 0.3546(3) 0.61812(11) 0.0459 1.0000 Uani . . .
C14 C 0.57282(17) 0.2063(3) 0.63881(13) 0.0573 1.0000 Uani . . .
C16 C 0.59497(15) 0.3116(3) 0.59590(11) 0.0481 1.0000 Uani . . .
C17 C 0.61348(18) 0.3583(3) 0.56624(13) 0.0621 1.0000 Uani . . .
C18 C 0.59550(18) 0.4501(3) 0.55847(12) 0.0583 1.0000 Uani . . .
C22 C 0.55137(13) 0.7617(2) 0.69163(10) 0.0386 1.0000 Uani . . .
C23 C 0.49878(14) 0.7812(2) 0.69325(10) 0.0414 1.0000 Uani . . .
C24 C 0.48136(17) 0.8708(3) 0.69991(12) 0.0552 1.0000 Uani . . .
C25 C 0.5171(2) 0.9432(3) 0.70500(14) 0.0653 1.0000 Uani . . .
C26 C 0.5699(2) 0.9254(3) 0.70489(13) 0.0616 1.0000 Uani . . .
C27 C 0.58752(16) 0.8350(3) 0.69844(11) 0.0498 1.0000 Uani . . .
C31 C 0.65769(19) 0.8590(4) 0.62398(14) 0.0740 1.0000 Uani . . .
C32 C 0.6720(3) 0.9592(5) 0.6274(2) 0.1273 1.0000 Uani . . .
C35 C 0.3830(4) 0.8660(7) 0.5867(2) 0.1838 1.0000 Uani . . .
C36 C 0.4608(5) 1.0220(10) 0.5828(4) 0.2829 1.0000 Uani . . .
C37 C 0.3859(3) 0.9767(5) 0.5112(2) 0.1067 1.0000 Uani . . .
C38 C 0.3455(3) 1.0483(6) 0.5225(3) 0.1660 1.0000 Uani . . .
C39 C 0.3583(3) 0.8933(7) 0.4863(3) 0.1837 1.0000 Uani . . .
C40 C 0.4219(3) 1.0237(7) 0.4854(3) 0.1814 1.0000 Uani . . .
C102 C 0.23813(14) 0.3329(2) 0.28518(11) 0.0416 1.0000 Uani . . .
C103 C 0.24689(14) 0.2307(3) 0.28075(11) 0.0442 1.0000 Uani . . .
C104 C 0.22233(13) 0.4269(3) 0.36340(10) 0.0406 1.0000 Uani . . .
C105 C 0.24620(14) 0.4055(3) 0.39912(11) 0.0476 1.0000 Uani . . .
C106 C 0.24099(15) 0.3144(3) 0.42022(11) 0.0533 1.0000 Uani . . .
C107 C 0.19344(15) 0.2586(3) 0.40153(12) 0.0539 1.0000 Uani . . .
C108 C 0.19265(15) 0.2575(3) 0.35776(11) 0.0475 1.0000 Uani . . .
C109 C 0.18429(13) 0.3566(2) 0.34079(10) 0.0386 1.0000 Uani . . .
C110 C 0.22769(13) 0.5226(3) 0.34638(11) 0.0417 1.0000 Uani . . .
C111 C 0.18293(13) 0.5688(2) 0.32731(11) 0.0425 1.0000 Uani . . .
C112 C 0.18852(14) 0.6594(3) 0.31588(11) 0.0438 1.0000 Uani . . .
C114 C 0.17471(15) 0.8074(3) 0.29468(13) 0.0533 1.0000 Uani . . .
C116 C 0.23594(15) 0.7063(3) 0.32191(11) 0.0462 1.0000 Uani . . .
C117 C 0.28061(15) 0.6634(3) 0.33935(13) 0.0560 1.0000 Uani . . .
C118 C 0.27598(15) 0.5700(3) 0.35155(12) 0.0526 1.0000 Uani . . .
C122 C 0.10509(13) 0.2419(2) 0.26808(10) 0.0386 1.0000 Uani . . .
C123 C 0.06435(14) 0.2195(3) 0.28912(11) 0.0441 1.0000 Uani . . .
C124 C 0.04438(17) 0.1293(3) 0.28978(14) 0.0632 1.0000 Uani . . .
C125 C 0.0659(2) 0.0598(3) 0.26889(18) 0.0790 1.0000 Uani . . .
C126 C 0.10481(18) 0.0805(3) 0.24700(16) 0.0697 1.0000 Uani . . .
C127 C 0.12463(15) 0.1712(3) 0.24628(12) 0.0527 1.0000 Uani . . .
C131 C 0.25317(15) 0.1499(3) 0.27509(11) 0.0484 1.0000 Uani . . .
C132 C 0.2576(2) 0.0496(3) 0.26688(15) 0.0726 1.0000 Uani . . .
C135 C 0.1631(5) 0.1429(9) 0.4918(3) 0.0954 0.528(7) Uani D U P
C136 C 0.0843(5) 0.1611(14) 0.4194(4) 0.1157 0.528(7) Uani D U P
C137 C 0.1567(6) -0.0036(9) 0.4314(5) 0.1269 0.528(7) Uani D U P
C138 C 0.1113(7) -0.0610(12) 0.4424(6) 0.1271 0.528(7) Uani D U P
C139 C 0.2131(8) -0.0382(14) 0.4492(6) 0.1414 0.528(7) Uani D U P
C140 C 0.1619(9) -0.0248(14) 0.3920(5) 0.1999 0.528(7) Uani D U P
C145 C 0.1210(6) 0.0338(9) 0.3710(3) 0.1107 0.472(7) Uani D U P
C146 C 0.0941(7) 0.1501(15) 0.4392(5) 0.1235 0.472(7) Uani D U P
C147 C 0.1748(7) -0.0167(11) 0.4450(4) 0.1247 0.472(7) Uani D U P
C148 C 0.1347(7) -0.0868(13) 0.4565(6) 0.1057 0.472(7) Uani D U P
C149 C 0.2173(9) -0.0629(15) 0.4273(7) 0.1387 0.472(7) Uani D U P
C150 C 0.1961(7) 0.0343(14) 0.4909(4) 0.1382 0.472(7) Uani D U P
H21 H 0.6588 0.6458 0.6371 0.0641 1.0000 Uiso R . .
H22 H 0.6317 0.6585 0.5943 0.0641 1.0000 Uiso R . .
H51 H 0.5292 0.5694 0.5128 0.0706 1.0000 Uiso R . .
H61 H 0.5277 0.7458 0.5097 0.0809 1.0000 Uiso R . .
H62 H 0.4732 0.6985 0.4985 0.0809 1.0000 Uiso R . .
H71 H 0.4501 0.7287 0.5579 0.0643 1.0000 Uiso R . .
H81 H 0.5093 0.7941 0.6080 0.0564 1.0000 Uiso R . .
H82 H 0.5534 0.7860 0.5816 0.0564 1.0000 Uiso R . .
H91 H 0.5044 0.6372 0.6145 0.0488 1.0000 Uiso R . .
H111 H 0.5199 0.4731 0.6269 0.0551 1.0000 Uiso R . .
H141 H 0.5923 0.1810 0.6619 0.0687 1.0000 Uiso R . .
H142 H 0.5456 0.1637 0.6289 0.0687 1.0000 Uiso R . .
H171 H 0.6377 0.3296 0.5514 0.0745 1.0000 Uiso R . .
H181 H 0.6080 0.4841 0.5379 0.0699 1.0000 Uiso R . .
H241 H 0.4451 0.8823 0.7010 0.0662 1.0000 Uiso R . .
H251 H 0.5055 1.0056 0.7086 0.0784 1.0000 Uiso R . .
H261 H 0.5946 0.9755 0.7093 0.0739 1.0000 Uiso R . .
H271 H 0.6240 0.8233 0.6987 0.0598 1.0000 Uiso R . .
H321 H 0.7043 0.9691 0.6175 0.1529 1.0000 Uiso R . .
H322 H 0.6759 0.9775 0.6541 0.1529 1.0000 Uiso R . .
H323 H 0.6451 0.9959 0.6128 0.1529 1.0000 Uiso R . .
H351 H 0.3585 0.9097 0.5946 0.2199 1.0000 Uiso R . .
H352 H 0.4046 0.8421 0.6092 0.2199 1.0000 Uiso R . .
H353 H 0.3645 0.8156 0.5729 0.2199 1.0000 Uiso R . .
H361 H 0.4366 1.0641 0.5922 0.3388 1.0000 Uiso . . .
H362 H 0.4835 0.9963 0.6046 0.3388 1.0000 Uiso . . .
H363 H 0.4812 1.0544 0.5663 0.3388 1.0000 Uiso . . .
H381 H 0.3264 1.0745 0.4995 0.1989 1.0000 Uiso R . .
H382 H 0.3634 1.0970 0.5379 0.1989 1.0000 Uiso R . .
H383 H 0.3219 1.0174 0.5372 0.1989 1.0000 Uiso R . .
H391 H 0.3383 0.9176 0.4632 0.2203 1.0000 Uiso R . .
H392 H 0.3357 0.8606 0.5013 0.2203 1.0000 Uiso R . .
H393 H 0.3843 0.8513 0.4794 0.2203 1.0000 Uiso R . .
H401 H 0.4013 1.0500 0.4630 0.2176 1.0000 Uiso R . .
H402 H 0.4416 1.0722 0.4998 0.2176 1.0000 Uiso R . .
H403 H 0.4454 0.9782 0.4774 0.2176 1.0000 Uiso R . .
H1021 H 0.2658 0.3567 0.3038 0.0499 1.0000 Uiso R . .
H1022 H 0.2394 0.3619 0.2605 0.0499 1.0000 Uiso R . .
H1051 H 0.2685 0.4521 0.4124 0.0571 1.0000 Uiso R . .
H1061 H 0.2372 0.3276 0.4467 0.0640 1.0000 Uiso R . .
H1062 H 0.2719 0.2779 0.4194 0.0640 1.0000 Uiso R . .
H1071 H 0.1622 0.2877 0.4076 0.0647 1.0000 Uiso R . .
H1081 H 0.2253 0.2336 0.3519 0.0569 1.0000 Uiso R . .
H1082 H 0.1648 0.2179 0.3463 0.0569 1.0000 Uiso R . .
H1091 H 0.1496 0.3754 0.3441 0.0463 1.0000 Uiso R . .
H1111 H 0.1498 0.5377 0.3225 0.0510 1.0000 Uiso R . .
H1141 H 0.1603 0.8505 0.3114 0.0639 1.0000 Uiso R . .
H1142 H 0.1690 0.8304 0.2686 0.0639 1.0000 Uiso R . .
H1171 H 0.3135 0.6953 0.3431 0.0673 1.0000 Uiso R . .
H1181 H 0.3065 0.5379 0.3637 0.0631 1.0000 Uiso R . .
H1241 H 0.0165 0.1153 0.3043 0.0758 1.0000 Uiso R . .
H1251 H 0.0536 -0.0032 0.2698 0.0949 1.0000 Uiso R . .
H1261 H 0.1184 0.0324 0.2321 0.0836 1.0000 Uiso R . .
H1271 H 0.1516 0.1851 0.2309 0.0632 1.0000 Uiso R . .
H1321 H 0.2933 0.0304 0.2731 0.0871 1.0000 Uiso R . .
H1322 H 0.2364 0.0148 0.2823 0.0871 1.0000 Uiso R . .
H1323 H 0.2459 0.0383 0.2399 0.0871 1.0000 Uiso R . .
H1351 H 0.1359 0.1151 0.5040 0.1144 0.528 Uiso R . .
H1352 H 0.1961 0.1169 0.5026 0.1144 0.528 Uiso R . .
H1353 H 0.1635 0.2090 0.4962 0.1144 0.528 Uiso R . .
H1361 H 0.0590 0.1336 0.4336 0.1393 0.528 Uiso R . .
H1362 H 0.0827 0.2278 0.4214 0.1393 0.528 Uiso R . .
H1363 H 0.0771 0.1430 0.3927 0.1393 0.528 Uiso R . .
H1381 H 0.1167 -0.1256 0.4370 0.1530 0.528 Uiso R . .
H1382 H 0.1094 -0.0533 0.4696 0.1530 0.528 Uiso R . .
H1383 H 0.0793 -0.0402 0.4277 0.1530 0.528 Uiso R . .
H1391 H 0.2160 -0.1038 0.4446 0.1696 0.528 Uiso R . .
H1392 H 0.2186 -0.0265 0.4766 0.1696 0.528 Uiso R . .
H1393 H 0.2388 -0.0053 0.4372 0.1696 0.528 Uiso R . .
H1401 H 0.1645 -0.0911 0.3891 0.2400 0.528 Uiso R . .
H1402 H 0.1927 0.0044 0.3854 0.2400 0.528 Uiso R . .
H1403 H 0.1319 -0.0022 0.3753 0.2400 0.528 Uiso R . .
H1451 H 0.0940 -0.0101 0.3745 0.1332 0.472 Uiso R . .
H1452 H 0.1484 0.0025 0.3602 0.1332 0.472 Uiso R . .
H1453 H 0.1068 0.0824 0.3538 0.1332 0.472 Uiso R . .
H1461 H 0.0656 0.1084 0.4411 0.1481 0.472 Uiso R . .
H1462 H 0.1072 0.1738 0.4644 0.1481 0.472 Uiso R . .
H1463 H 0.0822 0.2009 0.4223 0.1481 0.472 Uiso R . .
H1481 H 0.1525 -0.1382 0.4701 0.1267 0.472 Uiso R . .
H1482 H 0.1131 -0.0565 0.4729 0.1267 0.472 Uiso R . .
H1483 H 0.1134 -0.1093 0.4336 0.1267 0.472 Uiso R . .
H1491 H 0.2297 -0.1161 0.4426 0.1667 0.472 Uiso R . .
H1492 H 0.2454 -0.0197 0.4265 0.1667 0.472 Uiso R . .
H1493 H 0.2041 -0.0825 0.4015 0.1667 0.472 Uiso R . .
H1501 H 0.2118 -0.0127 0.5084 0.1660 0.472 Uiso R . .
H1502 H 0.1669 0.0611 0.5010 0.1660 0.472 Uiso R . .
H1503 H 0.2213 0.0821 0.4882 0.1660 0.472 Uiso R . .

loop_
_atom_site_aniso_label
_atom_site_aniso_U_11
_atom_site_aniso_U_22
_atom_site_aniso_U_33
_atom_site_aniso_U_23
_atom_site_aniso_U_13
_atom_site_aniso_U_12
S19 0.0411(5) 0.0359(4) 0.0427(5) 0.0022(4) 0.0026(4) 0.0045(4)
S119 0.0385(4) 0.0295(4) 0.0416(5) -0.0003(4) 0.0034(3) -0.0008(4)
Si34 0.1152(15) 0.0784(12) 0.0528(11) 0.0016(8) 0.0099(9) 0.0413(11)
Si134 0.0604(15) 0.078(2) 0.0366(16) 0.0036(14) 0.0019(11) -0.0301(13)
Si144 0.078(2) 0.072(2) 0.080(3) 0.010(2) 0.0094(19) -0.0275(17)
O13 0.087(2) 0.0405(15) 0.0706(19) 0.0086(14) 0.0323(16) 0.0027(14)
O15 0.0635(18) 0.0426(15) 0.0699(19) 0.0019(13) 0.0142(15) 0.0097(13)
O20 0.0528(15) 0.0326(13) 0.0509(15) 0.0035(11) 0.0109(12) -0.0023(11)
O21 0.0447(14) 0.0573(16) 0.0537(16) 0.0025(13) -0.0060(12) 0.0130(13)
O29 0.0520(17) 0.075(2) 0.0600(19) -0.0095(15) 0.0048(14) -0.0097(15)
O30 0.0544(16) 0.0474(16) 0.0632(18) 0.0082(13) 0.0206(14) 0.0009(12)
O33 0.073(2) 0.0577(18) 0.0664(19) 0.0155(15) 0.0038(15) 0.0178(15)
O113 0.0428(15) 0.0414(15) 0.085(2) 0.0005(14) 0.0022(13) -0.0023(12)
O115 0.0495(16) 0.0443(15) 0.0748(19) -0.0018(14) 0.0081(14) -0.0090(12)
O120 0.0362(13) 0.0296(12) 0.0584(15) -0.0026(11) 0.0037(11) 0.0012(10)
O121 0.0519(15) 0.0498(15) 0.0409(14) 0.0043(11) 0.0064(11) -0.0034(12)
O129 0.0554(17) 0.089(2) 0.0531(18) -0.0114(16) 0.0054(14) -0.0145(16)
O130 0.0422(15) 0.0512(16) 0.0710(19) 0.0085(14) 0.0081(13) 0.0002(12)
O133 0.0564(17) 0.080(2) 0.0617(18) 0.0258(16) 0.0042(14) -0.0128(15)
N1 0.0360(15) 0.0415(16) 0.0444(16) 0.0030(13) 0.0045(13) 0.0036(13)
N28 0.0420(17) 0.0418(17) 0.054(2) -0.0043(15) 0.0089(15) 0.0027(14)
N101 0.0330(14) 0.0332(14) 0.0407(15) -0.0021(12) 0.0063(12) -0.0002(12)
N128 0.0437(18) 0.0455(18) 0.053(2) 0.0042(15) 0.0094(15) -0.0097(15)
C2 0.0353(19) 0.071(3) 0.055(2) -0.001(2) 0.0114(17) 0.0048(19)
C3 0.044(2) 0.082(3) 0.050(2) 0.005(2) 0.0104(18) -0.012(2)
C4 0.050(2) 0.045(2) 0.043(2) 0.0005(16) 0.0070(17) -0.0009(17)
C5 0.078(3) 0.053(2) 0.045(2) -0.0013(19) 0.007(2) 0.002(2)
C6 0.089(3) 0.060(3) 0.049(2) 0.004(2) -0.006(2) 0.008(2)
C7 0.054(2) 0.050(2) 0.055(2) 0.0114(19) -0.0011(19) 0.0060(18)
C8 0.049(2) 0.043(2) 0.048(2) 0.0025(17) 0.0041(17) 0.0065(17)
C9 0.0376(18) 0.043(2) 0.0416(19) 0.0029(16) 0.0050(15) 0.0030(15)
C10 0.050(2) 0.043(2) 0.041(2) -0.0020(16) 0.0059(17) -0.0009(17)
C11 0.049(2) 0.039(2) 0.051(2) -0.0051(17) 0.0152(17) -0.0023(16)
C12 0.050(2) 0.041(2) 0.047(2) -0.0015(17) 0.0087(17) -0.0067(17)
C14 0.061(3) 0.042(2) 0.068(3) 0.000(2) 0.006(2) -0.0021(19)
C16 0.050(2) 0.042(2) 0.052(2) -0.0045(17) 0.0035(18) 0.0025(17)
C17 0.073(3) 0.056(3) 0.061(3) -0.004(2) 0.024(2) 0.012(2)
C18 0.074(3) 0.056(3) 0.049(2) 0.0026(19) 0.023(2) 0.005(2)
C22 0.0403(19) 0.0354(18) 0.0398(19) 0.0021(15) 0.0046(15) 0.0003(15)
C23 0.048(2) 0.0353(18) 0.0405(19) 0.0019(15) 0.0054(16) -0.0034(16)
C24 0.060(2) 0.043(2) 0.064(3) -0.0023(19) 0.014(2) 0.0090(19)
C25 0.088(3) 0.034(2) 0.077(3) -0.005(2) 0.022(3) 0.005(2)
C26 0.084(3) 0.041(2) 0.063(3) -0.0098(19) 0.020(2) -0.018(2)
C27 0.054(2) 0.046(2) 0.051(2) -0.0049(17) 0.0117(18) -0.0101(18)
C31 0.067(3) 0.091(4) 0.062(3) 0.010(3) 0.006(2) -0.032(3)
C32 0.168(7) 0.115(5) 0.097(5) 0.018(4) 0.010(5) -0.080(5)
C35 0.205(9) 0.228(11) 0.143(7) 0.092(7) 0.110(7) 0.131(8)
C36 0.261(14) 0.244(14) 0.308(16) -0.214(13) -0.081(12) 0.070(11)
C37 0.112(5) 0.102(5) 0.108(5) 0.022(4) 0.022(4) 0.052(4)
C38 0.180(8) 0.155(8) 0.166(8) 0.024(6) 0.033(7) 0.115(7)
C39 0.153(8) 0.202(10) 0.171(9) -0.093(8) -0.064(7) 0.056(7)
C40 0.133(7) 0.242(11) 0.168(8) 0.144(8) 0.014(6) 0.022(7)
C102 0.0386(18) 0.0352(19) 0.053(2) -0.0029(16) 0.0131(16) 0.0004(15)
C103 0.041(2) 0.046(2) 0.046(2) 0.0004(17) 0.0096(16) 0.0053(16)
C104 0.0306(17) 0.045(2) 0.047(2) -0.0094(16) 0.0080(15) 0.0010(15)
C105 0.0390(19) 0.056(2) 0.048(2) -0.0076(18) 0.0046(17) -0.0023(17)
C106 0.046(2) 0.069(3) 0.043(2) 0.0006(19) 0.0029(17) 0.003(2)
C107 0.041(2) 0.069(3) 0.052(2) 0.014(2) 0.0074(17) -0.0031(19)
C108 0.044(2) 0.048(2) 0.048(2) 0.0060(17) 0.0021(17) -0.0074(17)
C109 0.0332(17) 0.0414(19) 0.0416(19) -0.0022(15) 0.0066(14) -0.0031(15)
C110 0.0378(19) 0.0414(19) 0.046(2) -0.0130(16) 0.0073(15) -0.0048(15)
C111 0.0331(18) 0.041(2) 0.054(2) -0.0127(17) 0.0078(16) -0.0036(15)
C112 0.0390(19) 0.042(2) 0.052(2) -0.0084(17) 0.0087(16) 0.0005(16)
C114 0.051(2) 0.042(2) 0.067(3) -0.0005(19) 0.010(2) -0.0049(18)
C116 0.044(2) 0.040(2) 0.055(2) -0.0061(17) 0.0073(17) -0.0072(16)
C117 0.039(2) 0.053(2) 0.073(3) -0.004(2) 0.0012(19) -0.0157(18)
C118 0.037(2) 0.055(2) 0.063(3) -0.003(2) 0.0005(18) -0.0026(18)
C122 0.0386(18) 0.0276(17) 0.046(2) -0.0025(15) -0.0050(15) -0.0016(14)
C123 0.041(2) 0.0368(19) 0.051(2) 0.0018(16) -0.0033(16) -0.0026(15)
C124 0.058(3) 0.043(2) 0.086(3) 0.010(2) 0.002(2) -0.014(2)
C125 0.070(3) 0.030(2) 0.131(5) -0.001(3) -0.008(3) -0.011(2)
C126 0.061(3) 0.038(2) 0.104(4) -0.022(2) -0.010(3) 0.002(2)
C127 0.046(2) 0.041(2) 0.068(3) -0.0146(19) -0.0041(19) 0.0028(17)
C131 0.049(2) 0.042(2) 0.055(2) -0.0028(18) 0.0119(18) 0.0075(17)
C132 0.095(4) 0.041(2) 0.084(3) -0.001(2) 0.018(3) 0.018(2)
C135 0.116(8) 0.106(8) 0.066(6) -0.008(6) 0.021(6) -0.035(7)
C136 0.065(7) 0.163(10) 0.117(10) 0.065(9) 0.004(7) -0.026(7)
C137 0.133(9) 0.088(7) 0.177(10) -0.016(8) 0.080(8) -0.036(7)
C138 0.138(13) 0.081(10) 0.174(14) -0.005(9) 0.063(10) -0.044(9)
C139 0.157(11) 0.091(10) 0.183(15) 0.024(10) 0.047(12) 0.005(9)
C140 0.214(16) 0.160(14) 0.238(17) -0.045(14) 0.074(15) -0.060(13)
C145 0.159(11) 0.095(9) 0.066(7) 0.004(6) -0.028(7) -0.058(8)
C146 0.084(9) 0.164(11) 0.130(12) 0.021(11) 0.040(9) -0.028(8)
C147 0.120(9) 0.112(8) 0.144(9) 0.028(7) 0.025(8) -0.037(8)
C148 0.129(13) 0.080(9) 0.114(11) 0.025(7) 0.041(9) -0.034(9)
C149 0.138(11) 0.111(12) 0.179(15) 0.031(11) 0.063(11) 0.005(9)
C150 0.140(11) 0.189(14) 0.077(8) 0.031(9) -0.016(8) -0.069(11)

loop_
_atom_type_symbol
_atom_type_scat_dispersion_real
_atom_type_scat_dispersion_imag
_atom_type_scat_Cromer_Mann_a1
_atom_type_scat_Cromer_Mann_b1
_atom_type_scat_Cromer_Mann_a2
_atom_type_scat_Cromer_Mann_b2
_atom_type_scat_Cromer_Mann_a3
_atom_type_scat_Cromer_Mann_b3
_atom_type_scat_Cromer_Mann_a4
_atom_type_scat_Cromer_Mann_b4
_atom_type_scat_Cromer_Mann_c
_atom_type_scat_source
C 0.0033 0.0016 2.3100 20.8439 1.0200 10.2075 1.5886 0.5687 0.8650 51.6512 0.2156 'International Tables Vol C 4.2.6.8 and 6.1.1.4'
H 0.0000 0.0000 0.4930 10.5109 0.3229 26.1257 0.1402 3.1424 0.0408 57.7998 0.0030 'International Tables Vol C 4.2.6.8 and 6.1.1.4'
N 0.0061 0.0033 12.2126 0.0057 3.1322 9.8933 2.0125 28.9975 1.1663 0.5826 -11.5290 'International Tables Vol C 4.2.6.8 and 6.1.1.4'
O 0.0106 0.0060 3.0485 13.2771 2.2868 5.7011 1.5463 0.3239 0.8670 32.9089 0.2508 'International Tables Vol C 4.2.6.8 and 6.1.1.4'
S 0.1246 0.1234 6.9053 1.4679 5.2034 22.2151 1.4379 0.2536 1.5863 56.1720 0.8669 'International Tables Vol C 4.2.6.8 and 6.1.1.4'
Si 0.0817 0.0704 6.2915 2.4386 3.0353 32.3337 1.9891 0.6785 1.5410 81.6937 1.1407 'International Tables Vol C 4.2.6.8 and 6.1.1.4'

loop_
_geom_angle_atom_site_label_1
_geom_angle_atom_site_label_2
_geom_angle_atom_site_label_3
_geom_angle
_geom_angle_publ_flag
O20 S19 O21 119.98(16) yes
O20 S19 N1 108.40(15) yes
O21 S19 N1 106.27(16) yes
O20 S19 C22 106.49(15) yes
O21 S19 C22 107.81(16) yes
N1 S19 C22 107.33(16) yes
O120 S119 O121 119.90(15) yes
O120 S119 N101 107.95(14) yes
O121 S119 N101 106.68(15) yes
O120 S119 C122 106.27(15) yes
O121 S119 C122 106.77(16) yes
N101 S119 C122 108.94(15) yes
O33 Si34 C35 112.8(3) yes
O33 Si34 C36 107.2(4) yes
C35 Si34 C36 109.1(7) yes
O33 Si34 C37 106.8(2) yes
C35 Si34 C37 113.4(4) yes
C36 Si34 C37 107.1(6) yes
O133 Si134 C135 112.8(4) yes
O133 Si134 C136 111.4(5) yes
C135 Si134 C136 109.8(7) yes
O133 Si134 C137 103.2(5) yes
C135 Si134 C137 109.9(7) yes
C136 Si134 C137 109.5(9) yes
O133 Si144 C145 114.1(5) yes
O133 Si144 C146 106.0(7) yes
O133 Si144 C147 109.2(6) yes
C145 Si144 C146 109.1(8) yes
C145 Si144 C147 101.4(7) yes
C146 Si144 C147 117.3(9) yes
C12 O13 C14 105.7(3) yes
C14 O15 C16 105.2(3) yes
Si34 O33 C7 128.5(3) yes
Si44 O33 C7 132.2(5) yes
C112 O113 C114 105.3(3) yes
C114 O115 C116 105.5(3) yes
Si144 O133 C107 129.4(3) yes
Si134 O133 C107 122.8(3) yes
S19 N1 C2 119.8(2) yes
S19 N1 C9 120.5(2) yes
C2 N1 C9 117.5(3) yes
O29 N28 O30 124.8(3) yes
O29 N28 C23 117.3(3) yes
O30 N28 C23 117.8(3) yes
S119 N101 C102 119.4(2) yes
S119 N101 C109 119.6(2) yes
C102 N101 C109 118.0(3) yes
O129 N128 O130 124.6(3) yes
O129 N128 C123 117.8(3) yes
O130 N128 C123 117.5(3) yes
N1 C2 C3 116.1(3) yes
N1 C2 H21 107.8 no
C3 C2 H21 107.8 no
N1 C2 H22 107.8 no
C3 C2 H22 107.8 no
H21 C2 H22 109.5 no
C2 C3 C31 178.6(5) yes
C5 C4 C9 120.4(4) yes
C5 C4 C10 121.0(4) yes
C9 C4 C10 118.5(3) yes
C4 C5 C6 125.2(4) yes
C4 C5 H51 117.4 no
C6 C5 H51 117.4 no
C5 C6 C7 111.2(3) yes
C5 C6 H61 109.0 no
C7 C6 H61 109.0 no
C5 C6 H62 109.0 no
C7 C6 H62 109.0 no
H61 C6 H62 109.5 no
C6 C7 O33 108.8(3) yes
C6 C7 C8 109.8(3) yes
O33 C7 C8 111.2(3) yes
C6 C7 H71 109.0 no
O33 C7 H71 109.0 no
C8 C7 H71 109.0 no
C7 C8 C9 111.4(3) yes
C7 C8 H81 109.0 no
C9 C8 H81 109.0 no
C7 C8 H82 109.0 no
C9 C8 H82 109.0 no
H81 C8 H82 109.5 no
C8 C9 C4 112.4(3) yes
C8 C9 N1 112.1(3) yes
C4 C9 N1 109.6(3) yes
C8 C9 H91 107.5 no
C4 C9 H91 107.5 no
N1 C9 H91 107.5 no
C4 C10 C11 120.1(3) yes
C4 C10 C18 121.1(3) yes
C11 C10 C18 118.8(4) yes
C10 C11 C12 117.6(3) yes
C10 C11 H111 121.2 no
C12 C11 H111 121.2 no
C11 C12 O13 127.7(3) yes
C11 C12 C16 122.6(4) yes
O13 C12 C16 109.7(3) yes
O15 C14 O13 107.6(3) yes
O15 C14 H141 109.9 no
O13 C14 H141 109.9 no
O15 C14 H142 110.0 no
O13 C14 H142 110.0 no
H141 C14 H142 109.5 no
C12 C16 O15 109.8(3) yes
C12 C16 C17 121.0(4) yes
O15 C16 C17 129.1(4) yes
C16 C17 C18 117.4(4) yes
C16 C17 H171 121.3 no
C18 C17 H171 121.3 no
C17 C18 C10 122.5(4) yes
C17 C18 H181 118.8 no
C10 C18 H181 118.7 no
S19 C22 C23 123.7(3) yes
S19 C22 C27 118.0(3) yes
C23 C22 C27 118.2(3) yes
N28 C23 C22 122.6(3) yes
N28 C23 C24 115.3(3) yes
C22 C23 C24 122.0(3) yes
C23 C24 C25 119.1(4) yes
C23 C24 H241 120.5 no
C25 C24 H241 120.5 no
C24 C25 C26 120.1(4) yes
C24 C25 H251 119.9 no
C26 C25 H251 119.9 no
C25 C26 C27 120.8(4) yes
C25 C26 H261 119.6 no
C27 C26 H261 119.6 no
C22 C27 C26 119.6(4) yes
C22 C27 H271 120.2 no
C26 C27 H271 120.2 no
C3 C31 C32 177.7(6) yes
C31 C32 H321 109.5 no
C31 C32 H322 109.5 no
H321 C32 H322 109.5 no
C31 C32 H323 109.5 no
H321 C32 H323 109.5 no
H322 C32 H323 109.5 no
Si34 C35 H351 109.5 no
Si34 C35 H352 109.5 no
H351 C35 H352 109.5 no
Si34 C35 H353 109.4 no
H351 C35 H353 109.5 no
H352 C35 H353 109.5 no
Si34 C36 H361 109.5 no
Si34 C36 H362 109.2 no
H361 C36 H362 109.1 no
Si34 C36 H363 109.7 no
H361 C36 H363 109.9 no
H362 C36 H363 109.4 no
Si34 C37 C38 110.7(5) yes
Si34 C37 C39 106.9(5) yes
C38 C37 C39 111.7(7) yes
Si34 C37 C40 111.4(5) yes
C38 C37 C40 110.1(7) yes
C39 C37 C40 105.9(7) yes
C37 C38 H381 109.5 no
C37 C38 H382 109.5 no
H381 C38 H382 109.5 no
C37 C38 H383 109.4 no
H381 C38 H383 109.5 no
H382 C38 H383 109.5 no
C37 C39 H391 109.5 no
C37 C39 H392 109.4 no
H391 C39 H392 109.5 no
C37 C39 H393 109.5 no
H391 C39 H393 109.5 no
H392 C39 H393 109.5 no
C37 C40 H401 109.5 no
C37 C40 H402 109.4 no
H401 C40 H402 109.5 no
C37 C40 H403 109.5 no
H401 C40 H403 109.5 no
H402 C40 H403 109.5 no
N101 C102 C103 115.4(3) yes
N101 C102 H1021 108.0 no
C103 C102 H1021 108.0 no
N101 C102 H1022 108.0 no
C103 C102 H1022 108.0 no
H1021 C102 H1022 109.5 no
C102 C103 C131 176.4(4) yes
C105 C104 C109 120.0(3) yes
C105 C104 C110 121.0(3) yes
C109 C104 C110 118.7(3) yes
C104 C105 C106 125.9(4) yes
C104 C105 H1051 117.1 no
C106 C105 H1051 117.1 no
C105 C106 C107 111.4(3) yes
C105 C106 H1061 109.0 no
C107 C106 H1061 109.0 no
C105 C106 H1062 109.0 no
C107 C106 H1062 109.0 no
H1061 C106 H1062 109.5 no
C106 C107 O133 109.3(3) yes
C106 C107 C108 109.1(3) yes
O133 C107 C108 110.4(3) yes
C106 C107 H1071 109.4 no
O133 C107 H1071 109.4 no
C108 C107 H1071 109.4 no
C107 C108 C109 110.8(3) yes
C107 C108 H1081 109.1 no
C109 C108 H1081 109.1 no
C107 C108 H1082 109.1 no
C109 C108 H1082 109.1 no
H1081 C108 H1082 109.5 no
C104 C109 C108 111.1(3) yes
C104 C109 N101 111.7(3) yes
C108 C109 N101 112.2(3) yes
C104 C109 H1091 107.2 no
C108 C109 H1091 107.2 no
N101 C109 H1091 107.2 no
C104 C110 C111 119.7(3) yes
C104 C110 C118 121.1(3) yes
C111 C110 C118 119.1(3) yes
C110 C111 C112 117.8(3) yes
C110 C111 H1111 121.1 no
C112 C111 H1111 121.1 no
O113 C112 C111 127.4(3) yes
O113 C112 C116 109.9(3) yes
C111 C112 C116 122.7(4) yes
O113 C114 O115 108.6(3) yes
O113 C114 H1141 109.7 no
O115 C114 H1141 109.7 no
O113 C114 H1142 109.7 no
O115 C114 H1142 109.7 no
H1141 C114 H1142 109.5 no
O115 C116 C112 109.9(3) yes
O115 C116 C117 128.6(3) yes
C112 C116 C117 121.4(4) yes
C116 C117 C118 117.1(3) yes
C116 C117 H1171 121.5 no
C118 C117 H1171 121.5 no
C117 C118 C110 121.8(4) yes
C117 C118 H1181 119.1 no
C110 C118 H1181 119.1 no
S119 C122 C123 123.9(3) yes
S119 C122 C127 118.0(3) yes
C123 C122 C127 118.2(3) yes
N128 C123 C122 122.7(3) yes
N128 C123 C124 115.4(4) yes
C122 C123 C124 121.9(4) yes
C123 C124 C125 118.5(4) yes
C123 C124 H1241 120.8 no
C125 C124 H1241 120.7 no
C124 C125 C126 120.7(4) yes
C124 C125 H1251 119.6 no
C126 C125 H1251 119.6 no
C125 C126 C127 120.6(4) yes
C125 C126 H1261 119.7 no
C127 C126 H1261 119.7 no
C122 C127 C126 120.0(4) yes
C122 C127 H1271 120.0 no
C126 C127 H1271 120.0 no
C103 C131 C132 176.4(5) yes
C131 C132 H1321 109.5 no
C131 C132 H1322 109.5 no
H1321 C132 H1322 109.5 no
C131 C132 H1323 109.5 no
H1321 C132 H1323 109.5 no
H1322 C132 H1323 109.5 no
Si134 C135 H1351 109.4 no
Si134 C135 H1352 109.5 no
H1351 C135 H1352 109.5 no
Si134 C135 H1353 109.5 no
H1351 C135 H1353 109.5 no
H1352 C135 H1353 109.5 no
Si134 C136 H1361 109.5 no
Si134 C136 H1362 109.6 no
H1361 C136 H1362 109.5 no
Si134 C136 H1363 109.3 no
H1361 C136 H1363 109.5 no
H1362 C136 H1363 109.5 no
Si134 C137 C138 114.0(10) yes
Si134 C137 C139 109.3(11) yes
C138 C137 C139 115.6(13) yes
Si134 C137 C140 112.9(13) yes
C138 C137 C140 107.7(14) yes
C139 C137 C140 95.9(13) yes
C137 C138 H1381 109.4 no
C137 C138 H1382 109.4 no
H1381 C138 H1382 109.5 no
H1381 C138 H1383 109.5 no
H1382 C138 H1383 109.5 no
C137 C139 H1391 109.5 no
C137 C139 H1392 109.5 no
H1391 C139 H1392 109.5 no
C137 C139 H1393 109.5 no
H1391 C139 H1393 109.5 no
H1392 C139 H1393 109.5 no
C137 C140 H1401 109.4 no
C137 C140 H1402 109.4 no
C137 C140 H1403 109.6 no
H1401 C140 H1402 109.5 no
H1401 C140 H1403 109.5 no
H1402 C140 H1403 109.5 no
Si144 C145 H1451 109.5 no
Si144 C145 H1452 109.5 no
Si144 C145 H1453 109.4 no
H1451 C145 H1453 109.5 no
H1452 C145 H1453 109.5 no
Si144 C146 H1461 109.6 no
Si144 C146 H1462 109.5 no
H1461 C146 H1462 109.5 no
Si144 C146 H1463 109.4 no
H1461 C146 H1463 109.5 no
H1462 C146 H1463 109.5 no
Si144 C147 C148 115.6(11) yes
Si144 C147 C149 114.0(12) yes
Si144 C147 C150 99.8(11) yes
C148 C147 C149 112.4(14) yes
C148 C147 C150 99.8(11) yes
C149 C147 C150 113.7(14) yes
C147 C148 H1482 109.4 no
C147 C148 H1483 109.4 no
H1481 C148 H1482 109.5 no
H1481 C148 H1483 109.5 no
H1482 C148 H1483 109.5 no
C147 C149 H1491 109.5 no
C147 C149 H1492 109.5 no
C147 C149 H1493 109.4 no
H1393 C149 H1491 109.4 no
H1491 C149 H1492 109.5 no
H1492 C149 H1493 109.5 no
C147 C150 H1501 109.5 no
C147 C150 H1502 109.5 no
C147 C150 H1503 109.4 no
H1501 C150 H1502 109.5 no
H1501 C150 H1503 109.5 no
H1502 C150 H1503 109.5 no

loop_
_geom_bond_atom_site_label_1
_geom_bond_atom_site_label_2
_geom_bond_distance
_geom_bond_publ_flag
S19 O20 1.428(3) yes
S19 O21 1.432(3) yes
S19 N1 1.623(3) yes
S19 C22 1.775(3) yes
S119 O120 1.431(2) yes
S119 O121 1.429(3) yes
S119 N101 1.626(3) yes
S119 C122 1.781(3) yes
Si34 O33 1.652(3) yes
Si34 C35 1.813(8) yes
Si34 C36 1.864(11) yes
Si34 C37 1.840(7) yes
Si44 O33 1.559(10) yes
Si134 O133 1.641(4) yes
Si134 C135 1.799(9) yes
Si134 C136 1.862(12) yes
Si134 C137 1.785(13) yes
Si144 O133 1.699(4) yes
Si144 C145 1.848(11) yes
Si144 C146 1.873(15) yes
Si144 C147 1.794(14) yes
O13 C12 1.371(4) yes
O13 C14 1.426(5) yes
O15 C14 1.434(5) yes
O15 C16 1.375(5) yes
O29 N28 1.232(4) yes
O30 N28 1.215(4) yes
O33 C7 1.422(5) yes
O113 C112 1.383(4) yes
O113 C114 1.431(4) yes
O115 C114 1.424(5) yes
O115 C116 1.384(5) yes
O129 N128 1.228(4) yes
O130 N128 1.222(4) yes
O133 C107 1.420(5) yes
N1 C2 1.477(5) yes
N1 C9 1.484(4) yes
N28 C23 1.477(5) yes
N101 C102 1.483(4) yes
N101 C109 1.479(4) yes
N128 C123 1.472(5) yes
C2 C3 1.469(6) yes
C2 H21 0.950 no
C2 H22 0.950 no
C3 C31 1.173(6) yes
C4 C5 1.332(5) yes
C4 C9 1.523(5) yes
C4 C10 1.481(5) yes
C5 C6 1.508(6) yes
C5 H51 0.950 no
C6 C7 1.508(6) yes
C6 H61 0.950 no
C6 H62 0.950 no
C7 C8 1.506(5) yes
C7 H71 0.950 no
C8 C9 1.532(5) yes
C8 H81 0.950 no
C8 H82 0.950 no
C9 H91 0.950 no
C10 C11 1.408(5) yes
C10 C18 1.392(5) yes
C11 C12 1.371(5) yes
C11 H111 0.950 no
C12 C16 1.380(5) yes
C14 H141 0.950 no
C14 H142 0.950 no
C16 C17 1.360(6) yes
C17 C18 1.396(6) yes
C17 H171 0.950 no
C18 H181 0.950 no
C22 C23 1.385(5) yes
C22 C27 1.392(5) yes
C23 C24 1.379(5) yes
C24 C25 1.372(6) yes
C24 H241 0.950 no
C25 C26 1.378(6) yes
C25 H251 0.950 no
C26 C27 1.388(6) yes
C26 H261 0.950 no
C27 H271 0.950 no
C31 C32 1.470(8) yes
C32 H321 0.950 no
C32 H322 0.950 no
C32 H323 0.950 no
C35 H351 0.950 no
C35 H352 0.950 no
C35 H353 0.950 no
C36 H361 0.949 no
C36 H362 0.955 no
C36 H363 0.946 no
C37 C38 1.539(8) yes
C37 C39 1.572(10) yes
C37 C40 1.524(9) yes
C38 H381 0.950 no
C38 H382 0.950 no
C38 H383 0.950 no
C39 H391 0.950 no
C39 H392 0.950 no
C39 H393 0.950 no
C40 H401 0.950 no
C40 H402 0.950 no
C40 H403 0.950 no
C102 C103 1.479(5) yes
C102 H1021 0.950 no
C102 H1022 0.950 no
C103 C131 1.180(5) yes
C104 C105 1.332(5) yes
C104 C109 1.531(5) yes
C104 C110 1.495(5) yes
C105 C106 1.499(6) yes
C105 H1051 0.950 no
C106 C107 1.519(5) yes
C106 H1061 0.950 no
C106 H1062 0.950 no
C107 C108 1.508(5) yes
C107 H1071 0.950 no
C108 C109 1.528(5) yes
C108 H1081 0.950 no
C108 H1082 0.950 no
C109 H1091 0.950 no
C110 C111 1.402(5) yes
C110 C118 1.398(5) yes
C111 C112 1.360(5) yes
C111 H1111 0.950 no
C112 C116 1.376(5) yes
C114 H1141 0.950 no
C114 H1142 0.950 no
C116 C117 1.360(5) yes
C117 C118 1.402(6) yes
C117 H1171 0.950 no
C118 H1181 0.950 no
C122 C123 1.390(5) yes
C122 C127 1.389(5) yes
C123 C124 1.381(5) yes
C124 C125 1.382(7) yes
C124 H1241 0.950 no
C125 C126 1.365(7) yes
C125 H1251 0.950 no
C126 C127 1.386(6) yes
C126 H1261 0.950 no
C127 H1271 0.950 no
C131 C132 1.459(5) yes
C132 H1321 0.950 no
C132 H1322 0.950 no
C132 H1323 0.950 no
C135 H1351 0.950 no
C135 H1352 0.950 no
C135 H1353 0.950 no
C136 H1361 0.950 no
C136 H1362 0.950 no
C136 H1363 0.950 no
C137 C138 1.513(14) yes
C137 C139 1.568(16) yes
C137 C140 1.417(15) yes
C138 H1381 0.950 no
C138 H1382 0.950 no
C138 H1383 0.950 no
C139 H1391 0.950 no
C139 H1392 0.950 no
C139 H1393 0.950 no
C140 H1401 0.950 no
C140 H1402 0.950 no
C140 H1403 0.950 no
C145 H1451 0.950 no
C145 H1452 0.950 no
C145 H1453 0.950 no
C146 H1461 0.950 no
C146 H1462 0.950 no
C146 H1463 0.950 no
C147 C148 1.524(15) yes
C147 C149 1.475(16) yes
C147 C150 1.76(2) yes
C148 H1481 0.950 no
C148 H1482 0.950 no
C148 H1483 0.950 no
C149 H1491 0.950 no
C149 H1492 0.950 no
C149 H1493 0.950 no
C150 H1501 0.950 no
C150 H1502 0.950 no
C150 H1503 0.950 no

loop_
_geom_contact_atom_site_label_1
_geom_contact_atom_site_label_2
_geom_contact_distance
_geom_contact_site_symmetry_2
_geom_contact_publ_flag
O13 O130 2.922(4) 4_556 no
O13 N128 3.107(5) 4_556 no
O13 O129 3.258(4) 4_556 no
O15 C117 3.545(5) 2_666 no
O20 C126 3.498(5) 8 no
O20 O30 3.547(4) 5_656 no
O20 C125 3.557(6) 8 no
O21 C114 3.426(5) 8_565 no
O21 C102 3.447(4) 2_666 no
O21 C126 3.595(5) 8 no
O29 O113 3.227(4) 4_566 no
O29 C114 3.522(5) 4_566 no
O29 C145 3.56(1) 4_556 no
O30 O113 2.901(4) 4_566 no
O30 C114 3.077(5) 4_566 no
O30 O30 3.262(5) 5_656 no
O30 C22 3.333(4) 5_656 no
O30 C125 3.345(5) 4_556 no
O30 C23 3.521(4) 5_656 no
O33 C40 3.537(9) 2_676 no
O113 N28 3.067(4) 4_566 no
O115 C103 3.313(5) 7 no
O115 C102 3.442(5) 7 no
O120 C26 3.410(5) 8_464 no
O120 O130 3.596(4) 5 no
O120 C25 3.599(5) 4_566 no
O121 C132 3.512(5) 7 no
O121 C26 3.593(5) 8_464 no
O121 C14 3.598(5) 8_454 no
O129 C14 3.547(5) 4_556 no
O129 C36 3.56(1) 4_566 no
O130 C14 3.060(6) 4_556 no
O130 O130 3.236(6) 5 no
O130 C122 3.358(4) 5 no
O130 C25 3.373(5) 4_566 no
O130 C123 3.444(5) 5 no
N28 C114 3.525(5) 4_566 no
N128 C14 3.538(6) 4_556 no
C2 C105 3.497(5) 2_666 no
C24 C25 3.434(6) 5_656 no
C24 C24 3.455(8) 5_656 no
C25 C25 3.34(1) 5_656 no
C102 C132 3.572(5) 7 no
C116 C131 3.491(5) 7 no
C124 C124 3.310(9) 5 no
C124 C125 3.385(7) 5 no
C125 C125 3.45(1) 5 no

loop_
_geom_torsion_atom_site_label_1
_geom_torsion_atom_site_label_2
_geom_torsion_atom_site_label_3
_geom_torsion_atom_site_label_4
_geom_torsion
_geom_torsion_publ_flag
S19 N1 C2 C3 -77.0(4) no
S19 N1 C9 C4 -135.7(3) no
S19 N1 C9 C8 98.8(3) no
S19 C22 C23 N28 7.5(5) no
S19 C22 C23 C24 -174.3(3) no
S19 C22 C27 C26 174.1(3) no
S119 N101 C102 C103 -77.0(3) no
S119 N101 C109 C104 -137.1(3) no
S119 N101 C109 C108 97.4(3) no
S119 C122 C123 N128 3.4(5) no
S119 C122 C123 C124 -178.2(3) no
S119 C122 C127 C126 178.0(3) no
Si34 O33 C7 C6 153.0(3) no
Si34 O33 C7 C8 -86.0(4) no
Si44 O33 C7 C6 106.0(8) no
Si44 O33 C7 C8 -133.0(8) no
Si134 O133 C107 C106 120.2(3) no
Si134 O133 C107 C108 -119.9(3) no
Si144 O133 C107 C106 157.0(4) no
Si144 O133 C107 C108 -83.0(5) no
O13 C12 C11 C10 178.7(4) no
O13 C12 C16 O15 0.4(4) no
O13 C12 C16 C17 -176.7(4) no
O13 C14 O15 C16 -13.5(4) no
O15 C14 O13 C12 13.8(4) no
O15 C16 C12 C11 179.0(3) no
O15 C16 C17 C18 -178.5(4) no
O20 S19 N1 C2 -151.8(3) no
O20 S19 N1 C9 45.3(3) no
O20 S19 C22 C23 -19.0(3) no
O20 S19 C22 C27 164.3(3) no
O21 S19 N1 C2 -21.6(3) no
O21 S19 N1 C9 175.5(2) no
O21 S19 C22 C23 -149.0(3) no
O21 S19 C22 C27 34.3(3) no
O29 N28 C23 C22 -88.5(4) no
O29 N28 C23 C24 93.1(4) no
O30 N28 C23 C22 94.6(4) no
O30 N28 C23 C24 -83.8(4) no
O33 Si34 C37 C38 -177.1(5) no
O33 Si34 C37 C39 61.0(6) no
O33 Si34 C37 C40 -54.3(6) no
O33 C7 C6 C5 170.0(3) no
O33 C7 C8 C9 176.4(3) no
O113 C112 C111 C110 179.3(4) no
O113 C112 C116 O115 1.0(5) no
O113 C112 C116 C117 -177.8(4) no
O113 C114 O115 C116 -9.1(4) no
O115 C114 O113 C112 9.7(4) no
O115 C116 C112 C111 179.9(4) no
O115 C116 C117 C118 -179.8(4) no
O120 S119 N101 C102 -155.2(2) no
O120 S119 N101 C109 44.7(3) no
O120 S119 C122 C123 -18.0(3) no
O120 S119 C122 C127 161.8(3) no
O121 S119 N101 C102 -25.1(3) no
O121 S119 N101 C109 174.8(2) no
O121 S119 C122 C123 -147.0(3) no
O121 S119 C122 C127 32.7(3) no
O129 N128 C123 C122 -82.7(4) no
O129 N128 C123 C124 98.8(4) no
O130 N128 C123 C122 101.1(4) no
O130 N128 C123 C124 -77.4(4) no
O133 Si134 C137 C138 -167(1) no
O133 Si134 C137 C139 62(1) no
O133 Si134 C137 C140 -44(1) no
O133 Si144 C147 C148 169(1) no
O133 Si144 C147 C149 -59(1) no
O133 Si144 C147 C150 63(1) no
O133 C107 C106 C105 167.1(3) no
O133 C107 C108 C109 174.9(3) no
N1 S19 C22 C23 96.9(3) no
N1 S19 C22 C27 -79.8(3) no
N1 C9 C4 C5 -139.0(4) no
N1 C9 C4 C10 44.7(4) no
N1 C9 C8 C7 168.6(3) no
N28 C23 C22 C27 -175.8(3) no
N28 C23 C24 C25 178.6(4) no
N101 S119 C122 C123 98.1(3) no
N101 S119 C122 C127 -82.2(3) no
N101 C109 C104 C105 -144.5(3) no
N101 C109 C104 C110 41.6(4) no
N101 C109 C108 C107 175.6(3) no
N128 C123 C122 C127 -176.3(3) no
N128 C123 C124 C125 178.7(4) no
C2 N1 S19 C22 93.5(3) no
C2 N1 C9 C4 61.0(4) no
C2 N1 C9 C8 -64.5(4) no
C3 C2 N1 C9 86.5(4) no
C4 C5 C6 C7 -18.2(6) no
C4 C9 C8 C7 44.7(4) no
C4 C10 C11 C12 177.1(3) no
C4 C10 C18 C17 -177.2(4) no
C5 C4 C9 C8 -13.7(5) no
C5 C4 C10 C11 -136.0(4) no
C5 C4 C10 C18 43.5(6) no
C5 C6 C7 C8 48.1(5) no
C6 C5 C4 C9 0.6(7) no
C6 C5 C4 C10 176.8(4) no
C6 C7 C8 C9 -63.1(4) no
C7 O33 Si34 C35 -8.3(4) no
C7 O33 Si34 C36 111.9(5) no
C7 O33 Si34 C37 -133.6(4) no
C8 C9 C4 C10 170.0(3) no
C9 N1 S19 C22 -69.4(3) no
C9 C4 C10 C11 40.4(5) no
C9 C4 C10 C18 -140.2(4) no
C10 C11 C12 C16 0.4(6) no
C10 C18 C17 C16 -0.1(6) no
C11 C10 C18 C17 2.3(6) no
C11 C12 O13 C14 172.6(4) no
C11 C12 C16 C17 1.9(6) no
C12 C11 C10 C18 -2.4(5) no
C12 C16 O15 C14 8.2(4) no
C12 C16 C17 C18 -2.0(6) no
C14 O13 C12 C16 -8.9(4) no
C14 O15 C16 C17 -175.0(4) no
C22 C23 C24 C25 0.2(6) no
C22 C27 C26 C25 0.6(6) no
C23 C22 C27 C26 -2.8(5) no
C23 C24 C25 C26 -2.4(7) no
C24 C23 C22 C27 2.4(5) no
C24 C25 C26 C27 2.0(7) no
C35 Si34 C37 C38 57.9(6) no
C35 Si34 C37 C39 -63.9(6) no
C35 Si34 C37 C40 -179.2(6) no
C36 Si34 C37 C38 -62.5(7) no
C36 Si34 C37 C39 175.6(6) no
C36 Si34 C37 C40 60.3(7) no
C102 N101 S119 C122 89.8(3) no
C102 N101 C109 C104 62.6(3) no
C102 N101 C109 C108 -62.9(4) no
C103 C102 N101 C109 83.4(4) no
C104 C105 C106 C107 -16.4(6) no
C104 C109 C108 C107 49.7(4) no
C104 C110 C111 C112 173.3(4) no
C104 C110 C118 C117 -173.3(4) no
C105 C104 C109 C108 -18.4(5) no
C105 C104 C110 C111 -134.8(4) no
C105 C104 C110 C118 40.5(6) no
C105 C106 C107 C108 46.3(4) no
C106 C105 C104 C109 2.1(6) no
C106 C105 C104 C110 175.8(4) no
C106 C107 C108 C109 -65.0(4) no
C107 O133 Si134 C135 -88.2(6) no
C107 O133 Si134 C136 35.9(7) no
C107 O133 Si134 C137 153.3(6) no
C107 O133 Si134 C146 21(1) no
C107 O133 Si134 C147 171.5(5) no
C107 O133 Si144 C136 -25.4(7) no
C107 O133 Si144 C137 175(1) no
C107 O133 Si144 C140 122.0(7) no
C107 O133 Si144 C145 72.6(6) no
C107 O133 Si144 C146 -47.5(7) no
C107 O133 Si144 C147 -174.8(6) no
C108 C109 C104 C110 167.7(3) no
C109 N101 S119 C122 -70.3(3) no
C109 C104 C110 C111 39.0(5) no
C109 C104 C110 C118 -145.7(4) no
C110 C111 C112 C116 0.7(6) no
C110 C118 C117 C116 -0.4(6) no
C111 C110 C118 C117 2.1(6) no
C111 C112 O113 C114 174.6(4) no
C111 C112 C116 C117 1.1(6) no
C112 C111 C110 C118 -2.2(6) no
C112 C116 O115 C114 5.0(4) no
C112 C116 C117 C118 -1.2(6) no
C114 O113 C112 C116 -6.6(4) no
C114 O115 C116 C117 -176.3(4) no
C122 C123 C124 C125 0.2(6) no
C122 C127 C126 C125 0.3(7) no
C123 C122 C127 C126 -2.3(5) no
C123 C124 C125 C126 -2.2(7) no
C124 C123 C122 C127 2.1(5) no
C124 C125 C126 C127 2.0(8) no
C135 Si134 C137 C138 72(1) no
C135 Si134 C137 C139 -59(1) no
C135 Si134 C137 C140 -164(1) no
C136 Si134 C137 C138 -48(1) no
C136 Si134 C137 C139 -180(1) no
C136 Si134 C137 C140 75(2) no
C145 Si144 C147 C148 -71(1) no
C145 Si144 C147 C149 62(1) no
C145 Si144 C147 C150 -177(1) no
C146 Si144 C147 C148 48(2) no
C146 Si144 C147 C149 -179(1) no
C146 Si144 C147 C150 -58(1) no
